data_7108248
loop_
_publ_author_name
'Shaoyu Li'
'Jie Wu'

_publ_section_title
;
 A copper(I)-catalyzed reaction of 2-(2-ethynylphenyl)oxirane, sulfonyl
 azide, with 2-isocyanoacetate
;
_journal_name_full Chem.Commun.
_journal_page_first 8973
_journal_paper_doi 10.1039/c2cc34591a
_journal_volume 48
_journal_year 2012
_chemical_formula_sum 'C25 H28 N2 O5 S'
_chemical_formula_weight 468.55
_chemical_name_systematic
;
?
;
_space_group_IT_number 29
_symmetry_cell_setting orthorhombic
_symmetry_space_group_name_Hall 'P 2c -2ac'
_symmetry_space_group_name_H-M 'P c a 21'
_atom_sites_solution_hydrogens geom
_atom_sites_solution_primary direct
_atom_sites_solution_secondary difmap
_audit_creation_method SHELXL-97
_cell_angle_alpha 90.00
_cell_angle_beta 90.00
_cell_angle_gamma 90.00
_cell_formula_units_Z 4
_cell_length_a 31.177(14)
_cell_length_b 9.345(4)
_cell_length_c 8.033(4)
_cell_measurement_reflns_used 1024
_cell_measurement_temperature 293(2)
_cell_measurement_theta_max 26.236
_cell_measurement_theta_min 2.852
_cell_volume 2340.4(19)
_computing_cell_refinement 'Bruker SMART'
_computing_data_collection 'Bruker SMART'
_computing_data_reduction 'Bruker SHELXTL'
_computing_molecular_graphics 'Bruker SHELXTL'
_computing_publication_material 'Bruker SHELXTL'
_computing_structure_refinement 'SHELXL-97 (Sheldrick, 1997)'
_computing_structure_solution 'SHELXS-97 (Sheldrick, 1990)'
_diffrn_ambient_temperature 293(2)
_diffrn_measured_fraction_theta_full 0.994
_diffrn_measured_fraction_theta_max 0.994
_diffrn_measurement_device_type 'CCD area detector'
_diffrn_measurement_method 'phi and omega scans'
_diffrn_radiation_monochromator graphite
_diffrn_radiation_source 'fine-focus sealed tube'
_diffrn_radiation_type MoK\a
_diffrn_radiation_wavelength 0.71073
_diffrn_reflns_av_R_equivalents 0.0383
_diffrn_reflns_av_sigmaI/netI 0.0440
_diffrn_reflns_limit_h_max 39
_diffrn_reflns_limit_h_min -39
_diffrn_reflns_limit_k_max 7
_diffrn_reflns_limit_k_min -11
_diffrn_reflns_limit_l_max 10
_diffrn_reflns_limit_l_min -9
_diffrn_reflns_number 10794
_diffrn_reflns_theta_full 27.00
_diffrn_reflns_theta_max 27.00
_diffrn_reflns_theta_min 2.18
_exptl_absorpt_coefficient_mu 0.178
_exptl_absorpt_correction_T_max 0.9825
_exptl_absorpt_correction_T_min 0.9739
_exptl_absorpt_correction_type multi-scan
_exptl_absorpt_process_details sadabs
_exptl_crystal_colour colorless
_exptl_crystal_density_diffrn 1.330
_exptl_crystal_density_method 'not measured'
_exptl_crystal_description block
_exptl_crystal_F_000 992
_exptl_crystal_size_max 0.15
_exptl_crystal_size_mid 0.12
_exptl_crystal_size_min 0.10
_refine_diff_density_max 0.168
_refine_diff_density_min -0.197
_refine_diff_density_rms 0.040
_refine_ls_abs_structure_details 'Flack H D (1983), Acta Cryst. A39, 876-881'
_refine_ls_abs_structure_Flack -0.10(8)
_refine_ls_extinction_method none
_refine_ls_goodness_of_fit_ref 1.044
_refine_ls_hydrogen_treatment constr
_refine_ls_matrix_type full
_refine_ls_number_parameters 300
_refine_ls_number_reflns 4895
_refine_ls_number_restraints 1
_refine_ls_restrained_S_all 1.044
_refine_ls_R_factor_all 0.0528
_refine_ls_R_factor_gt 0.0436
_refine_ls_shift/su_max 0.001
_refine_ls_shift/su_mean 0.000
_refine_ls_structure_factor_coef Fsqd
_refine_ls_weighting_details 'calc w=1/[\s^2^(Fo^2^)+(0.0623P)^2^+0.0000P] where P=(Fo^2^+2Fc^2^)/3'
_refine_ls_weighting_scheme calc
_refine_ls_wR_factor_gt 0.1042
_refine_ls_wR_factor_ref 0.1094
_reflns_number_gt 4257
_reflns_number_total 4895
_reflns_threshold_expression >2sigma(I)
_cod_data_source_file c2cc34591a.txt
_cod_data_source_block a20221a
_cod_original_cell_volume 2340.6(19)
_cod_original_sg_symbol_H-M Pca2(1)
_cod_database_code 7108248

loop_
_symmetry_equiv_pos_as_xyz
'x, y, z'
'-x, -y, z+1/2'
'x+1/2, -y, z'
'-x+1/2, y, z+1/2'

loop_
_atom_site_label
_atom_site_type_symbol
_atom_site_fract_x
_atom_site_fract_y
_atom_site_fract_z
_atom_site_U_iso_or_equiv
_atom_site_adp_type
_atom_site_occupancy
_atom_site_symmetry_multiplicity
_atom_site_calc_flag
_atom_site_refinement_flags
S1 S 0.523054(16) 0.64676(6) 0.66915(8) 0.04329(15) Uani 1 1 d .
N1 N 0.56072(5) 0.52273(18) 0.6763(3) 0.0375(4) Uani 1 1 d .
N2 N 0.59784(7) 0.3641(2) 0.8314(3) 0.0483(5) Uani 1 1 d .
O1 O 0.48551(5) 0.5728(2) 0.7140(3) 0.0636(6) Uani 1 1 d .
O2 O 0.52614(6) 0.7115(2) 0.5115(2) 0.0583(5) Uani 1 1 d .
O3 O 0.60080(6) 0.2201(2) 0.5191(3) 0.0669(6) Uani 1 1 d .
O4 O 0.67048(6) 0.23504(17) 0.5742(2) 0.0504(4) Uani 1 1 d .
O5 O 0.61988(5) 0.66383(15) 0.6877(2) 0.0403(4) Uani 1 1 d .
C1 C 0.56337(8) 0.4280(3) 0.8102(3) 0.0454(6) Uani 1 1 d .
H1 H 0.5402 0.4133 0.8809 0.054 Uiso 1 1 calc R
C2 C 0.62583(7) 0.4076(2) 0.6942(3) 0.0387(5) Uani 1 1 d .
H2 H 0.6540 0.4351 0.7377 0.046 Uiso 1 1 calc R
C3 C 0.60429(7) 0.5378(2) 0.6108(3) 0.0363(5) Uani 1 1 d .
C4 C 0.60514(7) 0.5493(3) 0.4235(3) 0.0427(6) Uani 1 1 d .
H4A H 0.5833 0.4866 0.3778 0.051 Uiso 1 1 calc R
H4B H 0.5979 0.6466 0.3922 0.051 Uiso 1 1 calc R
C5 C 0.64745(7) 0.5116(3) 0.3477(3) 0.0409(5) Uani 1 1 d .
C6 C 0.64825(8) 0.4200(3) 0.2139(3) 0.0485(6) Uani 1 1 d .
H6 H 0.6226 0.3832 0.1729 0.058 Uiso 1 1 calc R
C7 C 0.68675(10) 0.3816(3) 0.1391(3) 0.0583(7) Uani 1 1 d .
H7 H 0.6870 0.3194 0.0487 0.070 Uiso 1 1 calc R
C8 C 0.72390(9) 0.4359(3) 0.1994(4) 0.0599(7) Uani 1 1 d .
H8 H 0.7499 0.4096 0.1512 0.072 Uiso 1 1 calc R
C9 C 0.72354(8) 0.5284(3) 0.3300(3) 0.0517(6) Uani 1 1 d .
H9 H 0.7494 0.5665 0.3673 0.062 Uiso 1 1 calc R
C10 C 0.68564(7) 0.5680(3) 0.4095(3) 0.0427(5) Uani 1 1 d .
C11 C 0.68856(7) 0.6658(3) 0.5488(3) 0.0458(6) Uani 1 1 d .
H11 H 0.7154 0.7082 0.5590 0.055 Uiso 1 1 calc R
C12 C 0.66109(7) 0.7078(2) 0.6650(3) 0.0403(5) Uani 1 1 d .
C13 C 0.67162(9) 0.8137(3) 0.7979(4) 0.0496(6) Uani 1 1 d .
H13A H 0.6549 0.8997 0.7792 0.060 Uiso 1 1 calc R
H13B H 0.7017 0.8395 0.7883 0.060 Uiso 1 1 calc R
C14 C 0.66333(9) 0.7615(3) 0.9725(3) 0.0535(7) Uani 1 1 d .
H14A H 0.6332 0.7377 0.9835 0.064 Uiso 1 1 calc R
H14B H 0.6797 0.6747 0.9912 0.064 Uiso 1 1 calc R
C15 C 0.67497(12) 0.8691(3) 1.1035(4) 0.0725(9) Uani 1 1 d .
H15A H 0.7055 0.8817 1.1053 0.109 Uiso 1 1 calc R
H15B H 0.6655 0.8356 1.2103 0.109 Uiso 1 1 calc R
H15C H 0.6614 0.9588 1.0788 0.109 Uiso 1 1 calc R
C16 C 0.63024(8) 0.2778(3) 0.5836(3) 0.0431(5) Uani 1 1 d .
C17 C 0.67794(10) 0.1115(3) 0.4690(4) 0.0603(8) Uani 1 1 d .
H17A H 0.6676 0.1297 0.3571 0.072 Uiso 1 1 calc R
H17B H 0.6631 0.0285 0.5130 0.072 Uiso 1 1 calc R
C18 C 0.72472(12) 0.0863(4) 0.4674(5) 0.0840(11) Uani 1 1 d .
H18A H 0.7389 0.1660 0.4158 0.126 Uiso 1 1 calc R
H18B H 0.7308 0.0006 0.4059 0.126 Uiso 1 1 calc R
H18C H 0.7349 0.0758 0.5796 0.126 Uiso 1 1 calc R
C19 C 0.53453(7) 0.7728(2) 0.8222(3) 0.0371(5) Uani 1 1 d .
C20 C 0.55223(9) 0.9022(3) 0.7797(4) 0.0521(6) Uani 1 1 d .
H20 H 0.5579 0.9241 0.6690 0.063 Uiso 1 1 calc R
C21 C 0.56121(10) 0.9973(3) 0.9016(5) 0.0622(8) Uani 1 1 d .
H21 H 0.5724 1.0862 0.8729 0.075 Uiso 1 1 calc R
C22 C 0.55429(9) 0.9667(3) 1.0661(4) 0.0623(8) Uani 1 1 d .
C23 C 0.53607(12) 0.8374(3) 1.1056(4) 0.0650(8) Uani 1 1 d .
H23 H 0.5306 0.8155 1.2165 0.078 Uiso 1 1 calc R
C24 C 0.52598(9) 0.7413(3) 0.9859(4) 0.0550(7) Uani 1 1 d .
H24 H 0.5133 0.6545 1.0142 0.066 Uiso 1 1 calc R
C25 C 0.56641(12) 1.0691(4) 1.2014(6) 0.1022(15) Uani 1 1 d .
H25D H 0.5786 1.1539 1.1531 0.153 Uiso 1 1 calc R
H25A H 0.5871 1.0250 1.2736 0.153 Uiso 1 1 calc R
H25B H 0.5413 1.0942 1.2644 0.153 Uiso 1 1 calc R

loop_
_atom_site_aniso_label
_atom_site_aniso_U_11
_atom_site_aniso_U_22
_atom_site_aniso_U_33
_atom_site_aniso_U_23
_atom_site_aniso_U_13
_atom_site_aniso_U_12
S1 0.0314(2) 0.0536(3) 0.0449(3) -0.0120(3) -0.0034(3) -0.0032(2)
N1 0.0315(9) 0.0437(10) 0.0372(10) -0.0041(9) 0.0023(9) -0.0070(7)
N2 0.0620(14) 0.0465(12) 0.0365(11) 0.0033(9) 0.0073(10) -0.0045(10)
O1 0.0325(8) 0.0704(12) 0.0879(15) -0.0301(12) 0.0034(9) -0.0111(8)
O2 0.0550(11) 0.0795(14) 0.0405(10) -0.0057(10) -0.0105(9) 0.0142(9)
O3 0.0570(12) 0.0666(12) 0.0769(14) -0.0290(12) -0.0036(10) -0.0147(10)
O4 0.0536(10) 0.0479(10) 0.0496(10) -0.0068(9) -0.0013(8) 0.0078(8)
O5 0.0345(7) 0.0395(8) 0.0470(9) -0.0051(8) 0.0014(8) -0.0089(6)
C1 0.0490(14) 0.0446(13) 0.0426(14) -0.0027(11) 0.0130(12) -0.0105(11)
C2 0.0375(11) 0.0424(11) 0.0363(12) -0.0027(10) -0.0017(10) -0.0038(9)
C3 0.0299(11) 0.0404(12) 0.0388(12) -0.0018(9) 0.0000(8) -0.0063(9)
C4 0.0327(12) 0.0619(16) 0.0336(12) -0.0001(11) -0.0044(9) -0.0052(11)
C5 0.0398(12) 0.0516(14) 0.0312(11) 0.0076(10) 0.0028(10) -0.0027(10)
C6 0.0494(14) 0.0625(15) 0.0336(12) 0.0029(11) -0.0023(10) -0.0064(12)
C7 0.0670(18) 0.0707(18) 0.0371(16) -0.0012(13) 0.0115(12) 0.0033(14)
C8 0.0514(15) 0.0793(18) 0.0490(17) 0.0100(15) 0.0158(14) 0.0077(13)
C9 0.0388(13) 0.0724(18) 0.0438(14) 0.0100(13) 0.0055(11) -0.0017(12)
C10 0.0394(12) 0.0545(14) 0.0343(12) 0.0085(11) 0.0031(10) -0.0053(11)
C11 0.0341(12) 0.0575(15) 0.0457(14) 0.0045(12) -0.0001(10) -0.0147(10)
C12 0.0360(11) 0.0430(11) 0.0417(12) 0.0076(12) -0.0051(11) -0.0125(9)
C13 0.0488(14) 0.0462(14) 0.0537(15) -0.0034(12) -0.0013(12) -0.0188(11)
C14 0.0542(15) 0.0569(16) 0.0493(15) -0.0050(13) -0.0017(12) -0.0075(13)
C15 0.080(2) 0.080(2) 0.0578(18) -0.0133(17) -0.0078(15) -0.0166(17)
C16 0.0464(13) 0.0449(14) 0.0379(12) -0.0023(11) -0.0005(11) -0.0040(11)
C17 0.082(2) 0.0473(16) 0.0519(16) -0.0094(13) 0.0018(14) 0.0127(14)
C18 0.087(2) 0.087(2) 0.078(2) -0.024(2) -0.0018(19) 0.039(2)
C19 0.0362(11) 0.0366(12) 0.0386(12) -0.0056(10) -0.0011(10) -0.0017(9)
C20 0.0542(15) 0.0433(14) 0.0588(16) 0.0058(12) 0.0025(12) -0.0026(12)
C21 0.0557(18) 0.0356(14) 0.095(3) -0.0082(15) -0.0070(16) -0.0040(12)
C22 0.0518(15) 0.0567(17) 0.078(2) -0.0299(16) -0.0158(15) 0.0107(13)
C23 0.087(2) 0.0655(19) 0.0426(15) -0.0081(13) 0.0003(15) 0.0118(17)
C24 0.0746(19) 0.0440(14) 0.0463(14) -0.0013(12) 0.0048(13) -0.0073(13)
C25 0.077(2) 0.102(3) 0.127(4) -0.079(3) -0.021(2) 0.018(2)

loop_
_atom_type_symbol
_atom_type_description
_atom_type_scat_dispersion_real
_atom_type_scat_dispersion_imag
_atom_type_scat_source
C C 0.0033 0.0016 'International Tables Vol C Tables 4.2.6.8 and 6.1.1.4'
H H 0.0000 0.0000 'International Tables Vol C Tables 4.2.6.8 and 6.1.1.4'
N N 0.0061 0.0033 'International Tables Vol C Tables 4.2.6.8 and 6.1.1.4'
O O 0.0106 0.0060 'International Tables Vol C Tables 4.2.6.8 and 6.1.1.4'
S S 0.1246 0.1234 'International Tables Vol C Tables 4.2.6.8 and 6.1.1.4'

loop_
_geom_angle_atom_site_label_1
_geom_angle_atom_site_label_2
_geom_angle_atom_site_label_3
_geom_angle
O1 S1 O2 119.92(12)
O1 S1 N1 103.77(11)
O2 S1 N1 106.54(11)
O1 S1 C19 108.84(12)
O2 S1 C19 109.33(12)
N1 S1 C19 107.71(11)
C1 N1 C3 106.47(17)
C1 N1 S1 120.96(16)
C3 N1 S1 125.46(15)
C1 N2 C2 106.2(2)
C16 O4 C17 115.3(2)
C12 O5 C3 121.09(18)
N2 C1 N1 117.5(2)
N2 C1 H1 121.2
N1 C1 H1 121.2
N2 C2 C16 105.89(18)
N2 C2 C3 106.66(18)
C16 C2 C3 114.7(2)
N2 C2 H2 109.8
C16 C2 H2 109.8
C3 C2 H2 109.8
O5 C3 N1 103.96(17)
O5 C3 C4 111.7(2)
N1 C3 C4 112.47(18)
O5 C3 C2 108.46(17)
N1 C3 C2 99.90(17)
C4 C3 C2 118.8(2)
C5 C4 C3 113.9(2)
C5 C4 H4A 108.8
C3 C4 H4A 108.8
C5 C4 H4B 108.8
C3 C4 H4B 108.8
H4A C4 H4B 107.7
C6 C5 C10 119.9(2)
C6 C5 C4 118.8(2)
C10 C5 C4 121.3(2)
C5 C6 C7 121.0(2)
C5 C6 H6 119.5
C7 C6 H6 119.5
C8 C7 C6 119.1(3)
C8 C7 H7 120.4
C6 C7 H7 120.4
C7 C8 C9 120.5(3)
C7 C8 H8 119.8
C9 C8 H8 119.8
C8 C9 C10 122.0(3)
C8 C9 H9 119.0
C10 C9 H9 119.0
C9 C10 C5 117.5(2)
C9 C10 C11 117.9(2)
C5 C10 C11 124.6(2)
C12 C11 C10 133.6(2)
C12 C11 H11 113.2
C10 C11 H11 113.2
C11 C12 O5 127.9(2)
C11 C12 C13 123.9(2)
O5 C12 C13 108.2(2)
C12 C13 C14 114.4(2)
C12 C13 H13A 108.7
C14 C13 H13A 108.7
C12 C13 H13B 108.7
C14 C13 H13B 108.7
H13A C13 H13B 107.6
C15 C14 C13 113.2(2)
C15 C14 H14A 108.9
C13 C14 H14A 108.9
C15 C14 H14B 108.9
C13 C14 H14B 108.9
H14A C14 H14B 107.7
C14 C15 H15A 109.5
C14 C15 H15B 109.5
H15A C15 H15B 109.5
C14 C15 H15C 109.5
H15A C15 H15C 109.5
H15B C15 H15C 109.5
O3 C16 O4 125.1(2)
O3 C16 C2 123.6(2)
O4 C16 C2 111.3(2)
O4 C17 C18 106.9(3)
O4 C17 H17A 110.3
C18 C17 H17A 110.3
O4 C17 H17B 110.3
C18 C17 H17B 110.3
H17A C17 H17B 108.6
C17 C18 H18A 109.5
C17 C18 H18B 109.5
H18A C18 H18B 109.5
C17 C18 H18C 109.5
H18A C18 H18C 109.5
H18B C18 H18C 109.5
C20 C19 C24 120.3(2)
C20 C19 S1 120.2(2)
C24 C19 S1 119.43(19)
C21 C20 C19 118.9(3)
C21 C20 H20 120.6
C19 C20 H20 120.6
C20 C21 C22 122.0(3)
C20 C21 H21 119.0
C22 C21 H21 119.0
C21 C22 C23 118.2(3)
C21 C22 C25 121.9(3)
C23 C22 C25 120.0(3)
C24 C23 C22 121.1(3)
C24 C23 H23 119.5
C22 C23 H23 119.5
C23 C24 C19 119.5(3)
C23 C24 H24 120.2
C19 C24 H24 120.2
C22 C25 H25D 109.5
C22 C25 H25A 109.5
H25D C25 H25A 109.5
C22 C25 H25B 109.5
H25D C25 H25B 109.5
H25A C25 H25B 109.5

loop_
_geom_bond_atom_site_label_1
_geom_bond_atom_site_label_2
_geom_bond_distance
S1 O1 1.4061(19)
S1 O2 1.406(2)
S1 N1 1.6510(19)
S1 C19 1.740(2)
N1 C1 1.395(3)
N1 C3 1.464(3)
N2 C1 1.241(3)
N2 C2 1.463(3)
O3 C16 1.184(3)
O4 C16 1.319(3)
O4 C17 1.449(3)
O5 C12 1.361(3)
O5 C3 1.417(3)
C1 H1 0.9300
C2 C16 1.510(3)
C2 C3 1.543(3)
C2 H2 0.9800
C3 C4 1.508(3)
C4 C5 1.495(3)
C4 H4A 0.9700
C4 H4B 0.9700
C5 C6 1.374(3)
C5 C10 1.393(3)
C6 C7 1.390(4)
C6 H6 0.9300
C7 C8 1.354(4)
C7 H7 0.9300
C8 C9 1.359(4)
C8 H8 0.9300
C9 C10 1.393(3)
C9 H9 0.9300
C10 C11 1.448(4)
C11 C12 1.326(4)
C11 H11 0.9300
C12 C13 1.493(3)
C13 C14 1.508(4)
C13 H13A 0.9700
C13 H13B 0.9700
C14 C15 1.500(4)
C14 H14A 0.9700
C14 H14B 0.9700
C15 H15A 0.9600
C15 H15B 0.9600
C15 H15C 0.9600
C17 C18 1.477(4)
C17 H17A 0.9700
C17 H17B 0.9700
C18 H18A 0.9600
C18 H18B 0.9600
C18 H18C 0.9600
C19 C20 1.372(3)
C19 C24 1.374(4)
C20 C21 1.352(4)
C20 H20 0.9300
C21 C22 1.369(5)
C21 H21 0.9300
C22 C23 1.372(4)
C22 C25 1.497(4)
C23 C24 1.353(4)
C23 H23 0.9300
C24 H24 0.9300
C25 H25D 0.9600
C25 H25A 0.9600
C25 H25B 0.9600

loop_
_geom_torsion_atom_site_label_1
_geom_torsion_atom_site_label_2
_geom_torsion_atom_site_label_3
_geom_torsion_atom_site_label_4
_geom_torsion
O1 S1 N1 C1 -45.63(19)
O2 S1 N1 C1 -173.11(18)
C19 S1 N1 C1 69.67(19)
O1 S1 N1 C3 167.96(19)
O2 S1 N1 C3 40.5(2)
C19 S1 N1 C3 -76.7(2)
C2 N2 C1 N1 -2.7(3)
C3 N1 C1 N2 -9.4(3)
S1 N1 C1 N2 -161.40(19)
C1 N2 C2 C16 -109.5(2)
C1 N2 C2 C3 13.1(3)
C12 O5 C3 N1 175.63(19)
C12 O5 C3 C4 -62.9(3)
C12 O5 C3 C2 70.0(2)
C1 N1 C3 O5 -96.3(2)
S1 N1 C3 O5 54.0(2)
C1 N1 C3 C4 142.7(2)
S1 N1 C3 C4 -67.0(3)
C1 N1 C3 C2 15.7(2)
S1 N1 C3 C2 166.02(16)
N2 C2 C3 O5 91.0(2)
C16 C2 C3 O5 -152.09(19)
N2 C2 C3 N1 -17.4(2)
C16 C2 C3 N1 99.5(2)
N2 C2 C3 C4 -140.0(2)
C16 C2 C3 C4 -23.2(3)
O5 C3 C4 C5 84.7(3)
N1 C3 C4 C5 -158.85(19)
C2 C3 C4 C5 -42.7(3)
C3 C4 C5 C6 132.4(2)
C3 C4 C5 C10 -47.9(3)
C10 C5 C6 C7 0.3(4)
C4 C5 C6 C7 -180.0(2)
C5 C6 C7 C8 -0.1(4)
C6 C7 C8 C9 -1.0(4)
C7 C8 C9 C10 1.8(4)
C8 C9 C10 C5 -1.6(4)
C8 C9 C10 C11 179.2(2)
C6 C5 C10 C9 0.5(3)
C4 C5 C10 C9 -179.2(2)
C6 C5 C10 C11 179.6(2)
C4 C5 C10 C11 -0.1(4)
C9 C10 C11 C12 -168.1(3)
C5 C10 C11 C12 12.7(5)
C10 C11 C12 O5 1.8(5)
C10 C11 C12 C13 -179.2(3)
C3 O5 C12 C11 16.1(4)
C3 O5 C12 C13 -163.1(2)
C11 C12 C13 C14 -125.5(3)
O5 C12 C13 C14 53.6(3)
C12 C13 C14 C15 178.9(3)
C17 O4 C16 O3 3.0(4)
C17 O4 C16 C2 -179.4(2)
N2 C2 C16 O3 59.2(3)
C3 C2 C16 O3 -58.1(3)
N2 C2 C16 O4 -118.5(2)
C3 C2 C16 O4 124.2(2)
C16 O4 C17 C18 176.8(3)
O1 S1 C19 C20 -144.9(2)
O2 S1 C19 C20 -12.2(2)
N1 S1 C19 C20 103.2(2)
O1 S1 C19 C24 35.5(2)
O2 S1 C19 C24 168.2(2)
N1 S1 C19 C24 -76.4(2)
C24 C19 C20 C21 0.3(4)
S1 C19 C20 C21 -179.3(2)
C19 C20 C21 C22 1.9(5)
C20 C21 C22 C23 -2.7(5)
C20 C21 C22 C25 176.7(3)
C21 C22 C23 C24 1.3(5)
C25 C22 C23 C24 -178.0(3)
C22 C23 C24 C19 0.7(5)
C20 C19 C24 C23 -1.6(4)
S1 C19 C24 C23 178.0(2)
